data_4517399
loop_
_publ_author_name
'Alice Heskia'
'Thierry Maris'
'James D. Wuest'

_publ_section_title
;
 Bis(phosphangulene)iminium Salts. Holding on to Fullerenes with Phangs
;
_journal_name_full 'Cryst. Growth & Design'
_journal_page_first 1319
_journal_page_last 1327
_journal_paper_doi 10.1021/acs.cgd.9b01568
_journal_volume 20
_journal_year 2020
_chemical_formula_moiety 'C68 H4 Ag7 F24 O26 S8, C36 H18 N O6 P2'
_chemical_formula_sum 'C104 H22 Ag7 F24 N O32 P2 S8'
_chemical_formula_weight 3326.73
_space_group_crystal_system monoclinic
_space_group_IT_number 11
_space_group_name_Hall '-P 2yb'
_space_group_name_H-M_alt 'P 1 21/m 1'
_atom_sites_solution_hydrogens geom
_atom_sites_solution_primary dual
_audit_creation_date 2019-08-16
_audit_creation_method
;
Olex2 1.2
(compiled 2018.05.29 svn.r3508 for OlexSys, GUI svn.r5506)
;
_cell_angle_alpha 90
_cell_angle_beta 119.080(2)
_cell_angle_gamma 90
_cell_formula_units_Z 2
_cell_length_a 13.8832(6)
_cell_length_b 35.9157(17)
_cell_length_c 14.1516(6)
_cell_measurement_reflns_used 9874
_cell_measurement_temperature 150
_cell_measurement_theta_max 60.544
_cell_measurement_theta_min 3.183
_cell_volume 6166.8(5)
_computing_cell_refinement
;
SAINT (2013) V8.38A; Integration Software for Single Crystal Data. 
Bruker AXS Inc., Madison, WI 53719-1173.'
;
_computing_data_collection
;
APEX 2 (2013) Bruker AXS Inc., Madison, WI 53719-1173.
;
_computing_data_reduction
;
SAINT (2013) V8.38A; Integration Software for Single Crystal Data. 
Bruker AXS Inc., Madison, WI 53719-1173.'
;
_computing_molecular_graphics 'Olex2 (Dolomanov et al., 2009)'
_computing_publication_material 'Olex2 (Dolomanov et al., 2009)'
_computing_structure_refinement 'XL (Sheldrick, 2008)'
_computing_structure_solution 'XT (Sheldrick, 2015)'
_diffrn_ambient_temperature 150
_diffrn_detector 'CMOS Area detector'
_diffrn_detector_area_resol_mean 10.24
_diffrn_detector_type 'Bruker Photon 100 CMOS Detector'
_diffrn_measured_fraction_theta_full 0.999
_diffrn_measured_fraction_theta_max 0.997
_diffrn_measurement_device 'k-geometry diffractometer'
_diffrn_measurement_device_type 'Bruker Venture Metaljet'
_diffrn_measurement_method '\w and \f scans'
_diffrn_radiation_collimation 'Focusing mirrors'
_diffrn_radiation_monochromator 'Helios MX Mirror Optics'
_diffrn_radiation_probe x-ray
_diffrn_radiation_type GaK\a
_diffrn_radiation_wavelength 1.34139
_diffrn_reflns_av_R_equivalents 0.0602
_diffrn_reflns_av_unetI/netI 0.0360
_diffrn_reflns_Laue_measured_fraction_full 0.999
_diffrn_reflns_Laue_measured_fraction_max 0.997
_diffrn_reflns_limit_h_max 18
_diffrn_reflns_limit_h_min -18
_diffrn_reflns_limit_k_max 46
_diffrn_reflns_limit_k_min -45
_diffrn_reflns_limit_l_max 18
_diffrn_reflns_limit_l_min -18
_diffrn_reflns_number 89811
_diffrn_reflns_point_group_measured_fraction_full 0.999
_diffrn_reflns_point_group_measured_fraction_max 0.997
_diffrn_reflns_theta_full 53.594
_diffrn_reflns_theta_max 60.741
_diffrn_reflns_theta_min 3.109
_diffrn_source 'Metal Jet'
_diffrn_source_target Ga
_diffrn_source_type 'Gallium Liquid Metal Jet Source'
_exptl_absorpt_coefficient_mu 7.588
_exptl_absorpt_correction_T_max 0.7519
_exptl_absorpt_correction_T_min 0.4786
_exptl_absorpt_correction_type multi-scan
_exptl_absorpt_process_details
;   
SADABS-2016/2 (Bruker,2016/2) was used for absorption correction. 
wR2(int) was 0.1370 before and 0.0868 after correction. 
The Ratio of minimum to maximum transmission is 0.6365. 
The \l/2 correction factor is Not present.'
;
_exptl_crystal_colour 'clear light brown'
_exptl_crystal_colour_lustre clear
_exptl_crystal_colour_modifier light
_exptl_crystal_colour_primary brown
_exptl_crystal_density_diffrn 1.792
_exptl_crystal_description plate
_exptl_crystal_F_000 3224
_exptl_crystal_size_max 0.14
_exptl_crystal_size_mid 0.09
_exptl_crystal_size_min 0.03
_refine_diff_density_max 1.572
_refine_diff_density_min -1.476
_refine_diff_density_rms 0.129
_refine_ls_extinction_coef 0.00014(3)
_refine_ls_extinction_expression Fc^*^=kFc[1+0.001xFc^2^\l^3^/sin(2\q)]^-1/4^
_refine_ls_extinction_method 'SHELXL-2018/3 (Sheldrick 2018)'
_refine_ls_goodness_of_fit_ref 1.044
_refine_ls_hydrogen_treatment constr
_refine_ls_matrix_type full
_refine_ls_number_parameters 809
_refine_ls_number_reflns 14410
_refine_ls_number_restraints 0
_refine_ls_restrained_S_all 1.044
_refine_ls_R_factor_all 0.0723
_refine_ls_R_factor_gt 0.0624
_refine_ls_shift/su_max 0.001
_refine_ls_shift/su_mean 0.000
_refine_ls_structure_factor_coef Fsqd
_refine_ls_weighting_details 'w=1/[\s^2^(Fo^2^)+(0.0693P)^2^+32.5976P] where P=(Fo^2^+2Fc^2^)/3'
_refine_ls_weighting_scheme calc
_refine_ls_wR_factor_gt 0.1680
_refine_ls_wR_factor_ref 0.1747
_reflns_Friedel_coverage 0.000
_reflns_Friedel_fraction_full .
_reflns_Friedel_fraction_max .
_reflns_number_gt 11791
_reflns_number_total 14410
_reflns_threshold_expression 'I > 2\s(I)'
_cod_data_source_file jw2088__Phang_2N_Ag7OTf8_H2O_C60.cif
_cod_data_source_block jw2088
_cod_database_code 4517399

loop_
_space_group_symop_id
_space_group_symop_operation_xyz
1 'x, y, z'
2 '-x, y+1/2, -z'
3 '-x, -y, -z'
4 'x, -y-1/2, z'

loop_
_atom_site_label
_atom_site_type_symbol
_atom_site_fract_x
_atom_site_fract_y
_atom_site_fract_z
_atom_site_U_iso_or_equiv
_atom_site_adp_type
_atom_site_occupancy
_atom_site_site_symmetry_order
_atom_site_calc_flag
_atom_site_refinement_flags_posn
_atom_site_refinement_flags_adp
_atom_site_refinement_flags_occupancy
_atom_site_disorder_assembly
_atom_site_disorder_group
Ag2 Ag 0.82206(4) 0.50535(2) 0.30806(4) 0.05626(16) Uani 1 1 d . . . . .
Ag3 Ag 0.46938(3) 0.49673(2) 0.28569(3) 0.04387(13) Uani 1 1 d . . . . .
Ag4 Ag 0.26746(4) 0.45789(2) 0.48784(4) 0.05942(16) Uani 1 1 d . . . . .
S1 S 0.60187(11) 0.55855(4) 0.21408(11) 0.0419(3) Uani 1 1 d . . . . .
S2 S 0.60992(12) 0.44328(4) 0.20146(13) 0.0456(3) Uani 1 1 d . . . . .
S3 S 0.51418(11) 0.44296(4) 0.50238(10) 0.0419(3) Uani 1 1 d . . . . .
S4 S 0.02235(11) 0.43160(4) 0.49416(10) 0.0415(3) Uani 1 1 d . . . . .
F1 F 0.7577(3) 0.39447(12) 0.2183(4) 0.0678(11) Uani 1 1 d . . . . .
F2 F 0.6127(4) 0.39540(13) 0.0644(3) 0.0763(13) Uani 1 1 d . . . . .
F3 F 0.6071(3) 0.37091(11) 0.1997(4) 0.0704(12) Uani 1 1 d . . . . .
F4 F 0.5713(4) 0.63008(11) 0.1778(4) 0.0726(12) Uani 1 1 d . . . . .
F5 F 0.6316(4) 0.61357(13) 0.3444(4) 0.0750(12) Uani 1 1 d . . . . .
F6 F 0.4628(3) 0.60463(12) 0.2273(4) 0.0672(11) Uani 1 1 d . . . . .
F7 F 0.6754(3) 0.39801(14) 0.5365(4) 0.0779(13) Uani 1 1 d . . . . .
F8 F 0.5291(4) 0.38843(14) 0.3888(4) 0.0743(12) Uani 1 1 d . . . . .
F9 F 0.5398(4) 0.37197(13) 0.5382(4) 0.0794(13) Uani 1 1 d . . . . .
F10 F 0.0460(6) 0.37799(17) 0.6279(5) 0.110(2) Uani 1 1 d . . . . .
F11 F -0.0328(5) 0.36160(14) 0.4594(5) 0.0971(17) Uani 1 1 d . . . . .
F12 F -0.1198(5) 0.39282(14) 0.5219(5) 0.0890(16) Uani 1 1 d . . . . .
O1 O 0.6635(3) 0.47028(12) 0.1671(3) 0.0453(9) Uani 1 1 d . . . . .
O2 O 0.6537(6) 0.44117(17) 0.3170(4) 0.0831(19) Uani 1 1 d . . . . .
O3 O 0.4920(4) 0.44390(15) 0.1383(6) 0.0804(18) Uani 1 1 d . . . . .
O4 O 0.8027(4) 0.48913(15) 0.4671(4) 0.0579(11) Uani 1 1 d . . . . .
H4A H 0.751551 0.467852 0.450251 0.069 Uiso 1 1 calc R . . . .
H4B H 0.875094 0.482081 0.528450 0.069 Uiso 1 1 calc R . . . .
O5 O 0.5097(4) 0.54851(14) 0.1108(3) 0.0561(11) Uani 1 1 d . . . . .
O6 O 0.7053(4) 0.56454(13) 0.2160(4) 0.0530(10) Uani 1 1 d . . . . .
O7 O 0.6113(3) 0.53579(12) 0.3033(3) 0.0447(9) Uani 1 1 d . . . . .
O8 O 0.5591(3) 0.46865(13) 0.4549(3) 0.0499(10) Uani 1 1 d . . . . .
O9 O 0.5567(3) 0.44755(13) 0.6157(3) 0.0509(10) Uani 1 1 d . . . . .
O10 O 0.3960(3) 0.43807(14) 0.4403(3) 0.0523(11) Uani 1 1 d . . . . .
O11 O 0.1301(4) 0.42302(14) 0.5096(4) 0.0577(11) Uani 1 1 d . . . . .
O12 O 0.0201(3) 0.45752(13) 0.5716(3) 0.0500(10) Uani 1 1 d . . . . .
O13 O -0.0602(4) 0.43939(14) 0.3853(3) 0.0553(11) Uani 1 1 d . . . . .
C1 C -0.2086(4) 0.45551(15) 0.0352(4) 0.0349(11) Uani 1 1 d . . . . .
C2 C -0.1955(4) 0.42988(15) -0.0376(4) 0.0372(11) Uani 1 1 d . . . . .
C3 C -0.1000(4) 0.40885(14) -0.0013(5) 0.0388(11) Uani 1 1 d . . . . .
C4 C -0.0494(4) 0.40472(15) -0.0694(5) 0.0388(11) Uani 1 1 d . . . . .
C5 C -0.0954(4) 0.42066(15) -0.1692(4) 0.0376(11) Uani 1 1 d . . . . .
C6 C -0.0250(5) 0.43865(16) -0.2060(4) 0.0414(12) Uani 1 1 d . . . . .
C7 C -0.0839(4) 0.47160(17) -0.2687(4) 0.0380(11) Uani 1 1 d . . . . .
C8 C -0.0247(4) 0.50356(17) -0.2606(4) 0.0381(12) Uani 1 1 d . . . . .
C9 C 0.0957(4) 0.50448(17) -0.1911(4) 0.0400(12) Uani 1 1 d . . . . .
C10 C 0.1491(4) 0.47284(17) -0.1324(4) 0.0392(11) Uani 1 1 d . . . . .
C11 C 0.0863(4) 0.43969(16) -0.1416(4) 0.0375(11) Uani 1 1 d . . . . .
C12 C 0.1360(5) 0.42264(15) -0.0341(5) 0.0402(12) Uani 1 1 d . . . . .
C13 C 0.0699(4) 0.40534(14) 0.0004(5) 0.0388(11) Uani 1 1 d . . . . .
C14 C 0.0931(5) 0.41046(14) 0.1124(5) 0.0397(12) Uani 1 1 d . . . . .
C15 C -0.0122(5) 0.41282(15) 0.1097(4) 0.0383(11) Uani 1 1 d . . . . .
C16 C -0.0248(4) 0.43723(15) 0.1802(4) 0.0371(11) Uani 1 1 d . . . . .
C17 C -0.1247(4) 0.45879(16) 0.1414(4) 0.0389(12) Uani 1 1 d . . . . .
C18 C 0.0670(5) 0.46046(17) 0.2531(4) 0.0416(12) Uani 1 1 d . . . . .
C19 C 0.1687(4) 0.45789(17) 0.2566(4) 0.0389(12) Uani 1 1 d . . . . .
C20 C 0.1809(4) 0.43222(15) 0.1816(4) 0.0372(11) Uani 1 1 d . . . . .
C21 C 0.2495(4) 0.44993(15) 0.1441(4) 0.0356(11) Uani 1 1 d . . . . .
C22 C 0.2275(4) 0.44525(16) 0.0383(5) 0.0389(11) Uani 1 1 d . . . . .
C23 C 0.2371(4) 0.47675(15) -0.0209(4) 0.0359(11) Uani 1 1 d . . . . .
C24 C 0.2659(4) 0.51162(17) 0.0263(4) 0.0367(11) Uani 1 1 d . . . . .
C25 C 0.2894(4) 0.51686(15) 0.1372(4) 0.0344(10) Uani 1 1 d . . . . .
C26 C 0.2452(4) 0.55281(15) 0.1436(4) 0.0339(10) Uani 1 1 d . . . . .
C27 C 0.1957(4) 0.55752(15) 0.2085(4) 0.0378(11) Uani 1 1 d . . . . .
C28 C 0.1884(4) 0.52610(16) 0.2690(4) 0.0364(11) Uani 1 1 d . . . . .
C29 C 0.2287(4) 0.49166(17) 0.2621(4) 0.0381(12) Uani 1 1 d . . . . .
C30 C 0.2823(4) 0.48662(16) 0.1956(4) 0.0352(11) Uani 1 1 d . . . . .
C31 C 0.6489(5) 0.39808(18) 0.1681(5) 0.0472(13) Uani 1 1 d . . . . .
C32 C 0.5651(6) 0.60421(19) 0.2440(5) 0.0510(14) Uani 1 1 d . . . . .
C33 C 0.5682(5) 0.3973(2) 0.4922(5) 0.0525(15) Uani 1 1 d . . . . .
C34 C -0.0233(7) 0.3887(2) 0.5281(7) 0.0658(19) Uani 1 1 d . . . . .
Ag1 Ag 0.54766(12) 0.50317(3) 0.00015(8) 0.0730(4) Uani 0.5 1 d . . . A -1
P1A P 0.10638(13) 0.29169(4) 0.05178(14) 0.0444(3) Uani 1 1 d . . . . .
O1A O -0.0899(4) 0.30673(14) 0.0753(5) 0.0687(14) Uani 1 1 d . . . . .
O2A O 0.0620(4) 0.31802(14) -0.1648(4) 0.0586(11) Uani 1 1 d . . . . .
O3A O 0.2935(4) 0.33513(12) 0.2181(3) 0.0504(10) Uani 1 1 d . . . . .
N1 N 0.1428(9) 0.250000 0.0651(9) 0.069(2) Uani 1 2 d S T P . .
C1A C -0.0221(6) 0.30548(17) -0.0530(6) 0.0560(16) Uani 1 1 d . . . . .
C2A C -0.1086(7) 0.3110(2) -0.0283(8) 0.068(2) Uani 1 1 d . . . . .
C3A C -0.2110(6) 0.3216(2) -0.1153(10) 0.085(3) Uani 1 1 d . . . . .
H3A H -0.273562 0.324080 -0.105362 0.103 Uiso 1 1 calc R . . . .
C4A C -0.2198(8) 0.3284(3) -0.2151(9) 0.089(3) Uani 1 1 d . . . . .
H4AA H -0.290575 0.334025 -0.273911 0.107 Uiso 1 1 calc R . . . .
C5A C -0.1317(7) 0.3276(3) -0.2340(8) 0.082(3) Uani 1 1 d . . . . .
H5A H -0.139679 0.334417 -0.302303 0.099 Uiso 1 1 calc R . . . .
C6A C -0.0307(6) 0.3164(2) -0.1499(6) 0.0591(17) Uani 1 1 d . . . . .
C7A C 0.1897(5) 0.32082(16) 0.0261(5) 0.0427(12) Uani 1 1 d . . . . .
C8A C 0.1616(6) 0.33001(17) -0.0791(5) 0.0499(14) Uani 1 1 d . . . . .
C9A C 0.2330(6) 0.35205(18) -0.0978(6) 0.0530(15) Uani 1 1 d . . . . .
H9A H 0.217734 0.357186 -0.169604 0.064 Uiso 1 1 calc R . . . .
C10A C 0.3250(5) 0.36617(19) -0.0123(6) 0.0510(15) Uani 1 1 d . . . . .
H10A H 0.375795 0.379870 -0.025471 0.061 Uiso 1 1 calc R . . . .
C11A C 0.3473(5) 0.36117(19) 0.0948(6) 0.0521(15) Uani 1 1 d . . . . .
H11A H 0.408465 0.373085 0.152959 0.063 Uiso 1 1 calc R . . . .
C12A C 0.2779(5) 0.33845(15) 0.1133(5) 0.0433(12) Uani 1 1 d . . . . .
C13A C 0.1077(6) 0.31455(15) 0.1595(5) 0.0456(13) Uani 1 1 d . . . . .
C14A C 0.0098(7) 0.31899(19) 0.1629(7) 0.067(2) Uani 1 1 d . . . . .
C15A C 0.0112(9) 0.3368(2) 0.2507(8) 0.074(3) Uani 1 1 d . . . . .
H15A H -0.053644 0.338884 0.256992 0.089 Uiso 1 1 calc R . . . .
C16A C 0.1097(8) 0.3513(2) 0.3281(7) 0.069(2) Uani 1 1 d . . . . .
H16A H 0.111963 0.362369 0.390087 0.083 Uiso 1 1 calc R . . . .
C17A C 0.2042(8) 0.3507(2) 0.3215(6) 0.066(2) Uani 1 1 d . . . . .
H17A H 0.269320 0.362197 0.375848 0.079 Uiso 1 1 calc R . . . .
C18A C 0.2040(6) 0.33317(17) 0.2343(5) 0.0525(15) Uani 1 1 d . . . . .

loop_
_atom_site_aniso_label
_atom_site_aniso_U_11
_atom_site_aniso_U_22
_atom_site_aniso_U_33
_atom_site_aniso_U_23
_atom_site_aniso_U_13
_atom_site_aniso_U_12
Ag2 0.0413(2) 0.0913(4) 0.0396(2) -0.0206(2) 0.02226(19) -0.0117(2)
Ag3 0.0319(2) 0.0637(3) 0.0340(2) 0.00075(17) 0.01442(16) -0.00455(17)
Ag4 0.0513(3) 0.0868(4) 0.0455(3) 0.0049(2) 0.0278(2) 0.0169(2)
S1 0.0380(7) 0.0513(8) 0.0357(6) -0.0036(6) 0.0173(5) -0.0056(6)
S2 0.0418(7) 0.0517(8) 0.0534(8) -0.0037(6) 0.0310(7) -0.0041(6)
S3 0.0348(6) 0.0612(9) 0.0277(6) -0.0003(5) 0.0136(5) 0.0053(6)
S4 0.0375(7) 0.0575(8) 0.0294(6) -0.0051(5) 0.0161(5) -0.0037(6)
F1 0.0392(19) 0.069(3) 0.087(3) 0.004(2) 0.024(2) 0.0052(18)
F2 0.101(3) 0.066(3) 0.052(2) -0.011(2) 0.029(2) 0.006(2)
F3 0.059(2) 0.052(2) 0.100(3) 0.011(2) 0.038(2) -0.0044(18)
F4 0.095(3) 0.052(2) 0.100(3) 0.013(2) 0.071(3) 0.002(2)
F5 0.081(3) 0.073(3) 0.068(3) -0.015(2) 0.033(2) 0.005(2)
F6 0.059(2) 0.065(2) 0.092(3) 0.012(2) 0.048(2) 0.0090(19)
F7 0.051(2) 0.089(3) 0.090(3) -0.007(3) 0.032(2) 0.021(2)
F8 0.085(3) 0.084(3) 0.065(3) -0.024(2) 0.046(2) -0.008(2)
F9 0.097(3) 0.069(3) 0.092(3) 0.011(2) 0.061(3) 0.009(3)
F10 0.158(6) 0.095(4) 0.094(4) 0.047(3) 0.074(4) 0.038(4)
F11 0.136(5) 0.066(3) 0.136(5) -0.020(3) 0.103(4) -0.023(3)
F12 0.101(4) 0.082(3) 0.131(4) -0.003(3) 0.094(4) -0.014(3)
O1 0.047(2) 0.050(2) 0.045(2) -0.0033(18) 0.0274(19) -0.0058(18)
O2 0.130(5) 0.086(4) 0.063(3) -0.019(3) 0.070(4) -0.037(4)
O3 0.043(3) 0.059(3) 0.149(6) 0.006(3) 0.054(3) 0.001(2)
O4 0.043(2) 0.074(3) 0.049(2) -0.008(2) 0.017(2) 0.002(2)
O5 0.055(3) 0.066(3) 0.034(2) -0.0034(19) 0.0108(19) -0.007(2)
O6 0.048(2) 0.064(3) 0.053(2) -0.004(2) 0.029(2) -0.006(2)
O7 0.036(2) 0.053(2) 0.042(2) 0.0031(18) 0.0174(17) -0.0016(17)
O8 0.042(2) 0.069(3) 0.040(2) 0.0016(19) 0.0213(18) 0.002(2)
O9 0.043(2) 0.071(3) 0.032(2) -0.0054(19) 0.0125(17) -0.002(2)
O10 0.035(2) 0.076(3) 0.036(2) -0.004(2) 0.0092(17) 0.003(2)
O11 0.043(2) 0.075(3) 0.054(3) -0.014(2) 0.023(2) -0.001(2)
O12 0.045(2) 0.066(3) 0.039(2) -0.0103(19) 0.0205(18) 0.0016(19)
O13 0.048(2) 0.080(3) 0.033(2) -0.004(2) 0.0164(18) -0.008(2)
C1 0.032(2) 0.043(3) 0.035(2) 0.006(2) 0.021(2) -0.002(2)
C2 0.038(3) 0.035(3) 0.035(3) 0.003(2) 0.015(2) -0.007(2)
C3 0.038(3) 0.029(2) 0.048(3) 0.003(2) 0.021(2) -0.004(2)
C4 0.037(3) 0.031(3) 0.047(3) -0.005(2) 0.019(2) -0.004(2)
C5 0.036(3) 0.036(3) 0.040(3) -0.008(2) 0.019(2) -0.001(2)
C6 0.046(3) 0.047(3) 0.036(3) -0.012(2) 0.024(2) -0.002(2)
C7 0.037(3) 0.053(3) 0.024(2) -0.006(2) 0.014(2) -0.001(2)
C8 0.030(2) 0.065(4) 0.020(2) 0.001(2) 0.0120(19) -0.001(2)
C9 0.034(3) 0.064(4) 0.025(2) 0.002(2) 0.016(2) -0.003(2)
C10 0.038(3) 0.051(3) 0.035(3) -0.002(2) 0.023(2) 0.003(2)
C11 0.036(3) 0.046(3) 0.035(3) -0.007(2) 0.021(2) 0.006(2)
C12 0.039(3) 0.037(3) 0.044(3) -0.004(2) 0.020(2) 0.007(2)
C13 0.036(3) 0.028(2) 0.048(3) 0.000(2) 0.018(2) 0.004(2)
C14 0.040(3) 0.027(2) 0.046(3) 0.012(2) 0.017(2) 0.009(2)
C15 0.042(3) 0.034(3) 0.039(3) 0.010(2) 0.021(2) 0.001(2)
C16 0.037(3) 0.045(3) 0.031(2) 0.011(2) 0.018(2) -0.002(2)
C17 0.036(3) 0.052(3) 0.037(3) 0.006(2) 0.024(2) -0.008(2)
C18 0.038(3) 0.061(4) 0.022(2) 0.015(2) 0.012(2) 0.003(2)
C19 0.034(3) 0.057(3) 0.020(2) 0.008(2) 0.0089(19) 0.004(2)
C20 0.033(3) 0.040(3) 0.037(3) 0.014(2) 0.016(2) 0.011(2)
C21 0.025(2) 0.043(3) 0.031(2) 0.009(2) 0.0076(19) 0.011(2)
C22 0.033(3) 0.041(3) 0.043(3) 0.001(2) 0.019(2) 0.008(2)
C23 0.030(2) 0.043(3) 0.038(3) -0.002(2) 0.018(2) 0.004(2)
C24 0.024(2) 0.057(3) 0.028(2) -0.001(2) 0.0121(19) -0.002(2)
C25 0.027(2) 0.046(3) 0.026(2) 0.000(2) 0.0097(19) 0.000(2)
C26 0.026(2) 0.043(3) 0.028(2) -0.009(2) 0.0098(19) -0.012(2)
C27 0.033(3) 0.040(3) 0.037(3) -0.011(2) 0.014(2) -0.006(2)
C28 0.034(2) 0.053(3) 0.017(2) -0.003(2) 0.0081(18) -0.002(2)
C29 0.026(2) 0.060(3) 0.020(2) 0.003(2) 0.0045(18) 0.003(2)
C30 0.025(2) 0.048(3) 0.026(2) 0.004(2) 0.0065(18) 0.003(2)
C31 0.038(3) 0.050(3) 0.053(3) -0.001(3) 0.022(3) -0.003(2)
C32 0.054(4) 0.057(4) 0.046(3) -0.001(3) 0.028(3) -0.004(3)
C33 0.047(3) 0.066(4) 0.050(3) -0.006(3) 0.028(3) 0.001(3)
C34 0.088(6) 0.059(4) 0.072(5) 0.003(4) 0.056(5) 0.001(4)
Ag1 0.1056(10) 0.0571(6) 0.0336(4) -0.0033(4) 0.0158(6) 0.0159(7)
P1A 0.0532(9) 0.0308(7) 0.0594(9) -0.0004(6) 0.0354(8) -0.0016(6)
O1A 0.062(3) 0.059(3) 0.105(4) 0.006(3) 0.055(3) -0.006(2)
O2A 0.065(3) 0.060(3) 0.050(3) -0.017(2) 0.027(2) -0.009(2)
O3A 0.054(2) 0.048(2) 0.043(2) 0.0095(18) 0.019(2) 0.0069(19)
N1 0.091(7) 0.034(4) 0.100(7) 0.000 0.060(6) 0.000
C1A 0.054(4) 0.037(3) 0.079(5) -0.013(3) 0.035(4) -0.010(3)
C2A 0.068(5) 0.048(4) 0.100(6) -0.002(4) 0.051(5) -0.012(3)
C3A 0.038(4) 0.067(5) 0.140(9) -0.009(5) 0.034(5) -0.019(3)
C4A 0.065(5) 0.078(6) 0.090(7) -0.008(5) 0.011(5) -0.018(4)
C5A 0.063(5) 0.076(6) 0.073(5) -0.007(4) 0.007(4) -0.016(4)
C6A 0.066(4) 0.058(4) 0.046(3) -0.016(3) 0.022(3) -0.014(3)
C7A 0.054(3) 0.035(3) 0.051(3) 0.001(2) 0.034(3) 0.005(2)
C8A 0.065(4) 0.043(3) 0.044(3) -0.006(3) 0.028(3) 0.004(3)
C9A 0.069(4) 0.049(3) 0.064(4) 0.005(3) 0.050(4) 0.008(3)
C10A 0.052(4) 0.053(4) 0.065(4) 0.004(3) 0.041(3) 0.005(3)
C11A 0.039(3) 0.054(4) 0.066(4) 0.006(3) 0.027(3) 0.005(3)
C12A 0.046(3) 0.031(3) 0.055(3) 0.005(2) 0.026(3) 0.008(2)
C13A 0.065(4) 0.033(3) 0.054(3) 0.011(2) 0.041(3) 0.007(3)
C14A 0.096(6) 0.039(3) 0.099(6) 0.020(4) 0.074(5) 0.011(4)
C15A 0.118(7) 0.053(4) 0.097(6) 0.030(4) 0.088(6) 0.027(4)
C16A 0.112(7) 0.049(4) 0.063(5) 0.011(3) 0.056(5) 0.013(4)
C17A 0.095(6) 0.054(4) 0.047(4) 0.015(3) 0.034(4) 0.012(4)
C18A 0.075(4) 0.040(3) 0.049(3) 0.018(3) 0.034(3) 0.015(3)

loop_
_atom_type_symbol
_atom_type_description
_atom_type_scat_dispersion_real
_atom_type_scat_dispersion_imag
_atom_type_scat_source
C C 0.0137 0.0067 'International Tables Vol C Tables 4.2.6.8 and 6.1.1.4'
H H 0.0000 0.0000 'International Tables Vol C Tables 4.2.6.8 and 6.1.1.4'
Ag Ag 0.0782 3.3822 'International Tables Vol C Tables 4.2.6.8 and 6.1.1.4'
F F 0.0583 0.0400 'International Tables Vol C Tables 4.2.6.8 and 6.1.1.4'
N N 0.0241 0.0134 'International Tables Vol C Tables 4.2.6.8 and 6.1.1.4'
O O 0.0389 0.0241 'International Tables Vol C Tables 4.2.6.8 and 6.1.1.4'
P P 0.2543 0.3332 'International Tables Vol C Tables 4.2.6.8 and 6.1.1.4'
S S 0.2925 0.4295 'International Tables Vol C Tables 4.2.6.8 and 6.1.1.4'

loop_
_geom_angle_atom_site_label_1
_geom_angle_atom_site_label_2
_geom_angle_atom_site_label_3
_geom_angle
_geom_angle_site_symmetry_1
_geom_angle_site_symmetry_3
O4 Ag2 O1 99.58(15) . .
O12 Ag2 O1 173.22(14) 3_666 .
O12 Ag2 O4 87.18(15) 3_666 .
O12 Ag2 C9 89.71(16) 3_666 3_665
C9 Ag2 O1 84.64(16) 3_665 .
C9 Ag2 O4 151.27(18) 3_665 .
O7 Ag3 O9 78.92(15) . 3_666
O7 Ag3 C25 111.62(16) . .
O8 Ag3 O7 98.56(15) . .
O8 Ag3 O9 85.69(15) . 3_666
O8 Ag3 C25 145.00(16) . .
C25 Ag3 O9 83.24(15) . 3_666
C30 Ag3 O7 145.36(17) . .
C30 Ag3 O8 113.46(17) . .
C30 Ag3 O9 90.27(17) . 3_666
C30 Ag3 C25 33.88(18) . .
O4 Ag4 O11 85.92(17) 3_666 .
O10 Ag4 O4 143.80(18) . 3_666
O10 Ag4 O11 130.27(17) . .
O5 S1 O7 113.5(3) . .
O5 S1 C32 104.4(3) . .
O6 S1 O5 116.3(3) . .
O6 S1 O7 113.5(3) . .
O6 S1 C32 104.5(3) . .
O7 S1 C32 102.8(3) . .
O1 S2 O2 114.5(3) . .
O1 S2 C31 104.0(3) . .
O2 S2 C31 103.3(3) . .
O3 S2 O1 113.5(3) . .
O3 S2 O2 115.5(4) . .
O3 S2 C31 104.0(3) . .
O8 S3 C33 104.4(3) . .
O9 S3 O8 114.4(3) . .
O9 S3 O10 115.1(3) . .
O9 S3 C33 103.3(3) . .
O10 S3 O8 114.4(3) . .
O10 S3 C33 103.2(3) . .
O11 S4 O12 115.2(3) . .
O11 S4 C34 104.4(3) . .
O12 S4 C34 101.9(3) . .
O13 S4 O11 115.8(3) . .
O13 S4 O12 112.8(3) . .
O13 S4 C34 104.5(4) . .
S2 O1 Ag2 118.2(2) . .
S2 O1 Ag1 116.8(2) . .
Ag1 O1 Ag2 116.48(17) . .
Ag4 O4 Ag2 107.4(2) 3_666 .
S1 O5 Ag1 116.5(3) . .
S1 O7 Ag3 122.0(2) . .
S3 O8 Ag3 128.2(2) . .
S3 O9 Ag3 127.8(3) . 3_666
S3 O10 Ag4 126.6(3) . .
S4 O11 Ag4 134.1(3) . .
S4 O12 Ag2 122.8(2) . 3_666
C17 C1 C2 119.4(5) . .
C17 C1 C24 120.4(5) . 3_565
C24 C1 C2 108.0(4) 3_565 .
C3 C2 C1 120.5(5) . .
C3 C2 C26 120.2(5) . 3_565
C26 C2 C1 107.5(5) 3_565 .
C2 C3 C4 119.6(5) . .
C2 C3 C15 119.6(5) . .
C4 C3 C15 107.8(5) . .
C3 C4 C13 107.8(5) . .
C5 C4 C3 120.8(5) . .
C5 C4 C13 120.1(5) . .
C4 C5 C6 119.8(5) . .
C4 C5 C27 120.2(5) . 3_565
C27 C5 C6 107.9(5) 3_565 .
C5 C6 C7 107.4(5) . .
C11 C6 C5 120.8(5) . .
C11 C6 C7 120.1(5) . .
C8 C7 C6 119.0(5) . .
C8 C7 C28 120.4(5) . 3_565
C28 C7 C6 108.1(5) 3_565 .
C7 C8 C9 120.7(5) . .
C7 C8 C18 120.1(5) . 3_565
C18 C8 C9 107.5(5) 3_565 .
C8 C9 Ag2 107.2(3) . 3_665
C10 C9 Ag2 89.8(3) . 3_665
C10 C9 C8 119.0(5) . .
C10 C9 C17 120.7(5) . 3_565
C17 C9 Ag2 110.2(3) 3_565 3_665
C17 C9 C8 107.5(5) 3_565 .
C9 C10 C11 119.8(5) . .
C9 C10 C23 119.4(5) . .
C11 C10 C23 109.1(5) . .
C6 C11 C10 121.5(5) . .
C6 C11 C12 119.5(5) . .
C10 C11 C12 107.0(5) . .
C13 C12 C11 119.8(5) . .
C13 C12 C22 120.9(5) . .
C22 C12 C11 108.2(5) . .
C4 C13 C14 108.3(5) . .
C12 C13 C4 119.9(5) . .
C12 C13 C14 119.5(5) . .
C15 C14 C13 106.9(5) . .
C20 C14 C13 119.5(5) . .
C20 C14 C15 121.3(5) . .
C14 C15 C3 109.2(5) . .
C16 C15 C3 120.1(5) . .
C16 C15 C14 119.5(5) . .
C15 C16 C17 119.6(5) . .
C15 C16 C18 119.7(5) . .
C17 C16 C18 108.1(5) . .
C1 C17 C9 119.3(5) . 3_565
C1 C17 C16 120.8(5) . .
C16 C17 C9 108.2(5) . 3_565
C8 C18 C16 108.6(5) 3_565 .
C19 C18 C8 119.9(5) . 3_565
C19 C18 C16 120.8(5) . .
C18 C19 C20 119.0(5) . .
C18 C19 C29 119.5(5) . .
C29 C19 C20 107.4(5) . .
C14 C20 C19 119.7(5) . .
C14 C20 C21 120.2(5) . .
C21 C20 C19 108.4(5) . .
C20 C21 C30 108.3(5) . .
C22 C21 C20 120.4(5) . .
C22 C21 C30 119.9(5) . .
C12 C22 C23 109.1(5) . .
C21 C22 C12 119.6(5) . .
C21 C22 C23 119.7(5) . .
C22 C23 C10 106.6(5) . .
C24 C23 C10 120.2(5) . .
C24 C23 C22 120.8(5) . .
C23 C24 C1 120.0(5) . 3_565
C23 C24 C25 120.0(5) . .
C25 C24 C1 108.2(5) . 3_565
C24 C25 Ag3 119.1(3) . .
C26 C25 Ag3 119.5(3) . .
C26 C25 C24 107.6(4) . .
C30 C25 Ag3 66.5(3) . .
C30 C25 C24 119.7(5) . .
C30 C25 C26 120.1(5) . .
C25 C26 C2 108.6(4) . 3_565
C27 C26 C2 119.2(5) . 3_565
C27 C26 C25 120.4(5) . .
C26 C27 C5 120.0(5) . 3_565
C26 C27 C28 119.4(5) . .
C28 C27 C5 108.5(5) . 3_565
C27 C28 C7 108.1(5) . 3_565
C29 C28 C7 119.3(5) . 3_565
C29 C28 C27 120.6(5) . .
C19 C29 C30 108.6(5) . .
C28 C29 C19 120.8(5) . .
C28 C29 C30 120.3(5) . .
C21 C30 Ag3 114.3(3) . .
C25 C30 Ag3 79.6(3) . .
C25 C30 C21 119.9(5) . .
C25 C30 C29 119.2(5) . .
C29 C30 Ag3 114.4(3) . .
C29 C30 C21 107.4(5) . .
F1 C31 S2 110.4(4) . .
F2 C31 S2 110.7(5) . .
F2 C31 F1 108.1(5) . .
F2 C31 F3 109.5(5) . .
F3 C31 S2 109.4(4) . .
F3 C31 F1 108.7(5) . .
F4 C32 S1 109.8(4) . .
F5 C32 S1 110.7(5) . .
F5 C32 F4 109.1(6) . .
F5 C32 F6 108.7(5) . .
F6 C32 S1 111.4(5) . .
F6 C32 F4 107.1(6) . .
F7 C33 S3 110.9(5) . .
F7 C33 F8 107.1(5) . .
F8 C33 S3 109.6(5) . .
F9 C33 S3 110.7(4) . .
F9 C33 F7 109.3(6) . .
F9 C33 F8 109.1(6) . .
F10 C34 S4 111.3(6) . .
F10 C34 F11 109.2(7) . .
F11 C34 S4 110.4(5) . .
F12 C34 S4 111.3(6) . .
F12 C34 F10 107.2(7) . .
F12 C34 F11 107.4(7) . .
O1 Ag1 O5 87.04(15) . .
N1 P1A C1A 120.7(4) . .
N1 P1A C7A 113.3(4) . .
N1 P1A C13A 119.1(4) . .
C7A P1A C1A 99.3(3) . .
C13A P1A C1A 100.5(3) . .
C13A P1A C7A 100.2(3) . .
C2A O1A C14A 120.2(5) . .
C8A O2A C6A 118.6(5) . .
C18A O3A C12A 119.8(5) . .
P1A N1 P1A 146.9(7) 4_565 .
C2A C1A P1A 117.9(6) . .
C6A C1A P1A 119.0(6) . .
C6A C1A C2A 122.2(7) . .
O1A C2A C1A 120.4(8) . .
O1A C2A C3A 123.6(8) . .
C3A C2A C1A 116.0(9) . .
C4A C3A C2A 119.6(9) . .
C5A C4A C3A 123.4(9) . .
C4A C5A C6A 117.7(10) . .
C1A C6A O2A 121.4(7) . .
C1A C6A C5A 120.0(8) . .
C5A C6A O2A 118.6(7) . .
C8A C7A P1A 120.3(5) . .
C8A C7A C12A 120.7(6) . .
C12A C7A P1A 118.5(4) . .
C7A C8A O2A 120.3(6) . .
C7A C8A C9A 119.1(6) . .
C9A C8A O2A 120.6(6) . .
C10A C9A C8A 119.4(6) . .
C9A C10A C11A 122.2(6) . .
C12A C11A C10A 118.2(6) . .
O3A C12A C7A 121.1(5) . .
C11A C12A O3A 119.3(6) . .
C11A C12A C7A 119.5(6) . .
C14A C13A P1A 119.6(6) . .
C14A C13A C18A 120.4(6) . .
C18A C13A P1A 119.3(5) . .
C13A C14A O1A 119.5(7) . .
C15A C14A O1A 120.9(7) . .
C15A C14A C13A 119.6(9) . .
C16A C15A C14A 117.7(8) . .
C17A C16A C15A 124.0(7) . .
C16A C17A C18A 118.9(8) . .
O3A C18A C13A 120.3(6) . .
O3A C18A C17A 121.1(7) . .
C17A C18A C13A 118.5(7) . .

loop_
_geom_bond_atom_site_label_1
_geom_bond_atom_site_label_2
_geom_bond_distance
_geom_bond_site_symmetry_2
Ag2 O1 2.479(4) .
Ag2 O4 2.463(5) .
Ag2 O12 2.420(4) 3_666
Ag2 C9 2.451(5) 3_665
Ag3 O7 2.331(4) .
Ag3 O8 2.324(4) .
Ag3 O9 2.564(5) 3_666
Ag3 C25 2.465(5) .
Ag3 C30 2.299(5) .
Ag4 O4 2.362(5) 3_666
Ag4 O10 2.305(4) .
Ag4 O11 2.424(5) .
S1 O5 1.444(4) .
S1 O6 1.439(4) .
S1 O7 1.456(4) .
S1 C32 1.827(7) .
S2 O1 1.442(4) .
S2 O2 1.443(5) .
S2 O3 1.434(5) .
S2 C31 1.844(7) .
S3 O8 1.449(5) .
S3 O9 1.423(4) .
S3 O10 1.447(4) .
S3 C33 1.839(7) .
S4 O11 1.436(5) .
S4 O12 1.449(4) .
S4 O13 1.432(4) .
S4 C34 1.818(8) .
F1 C31 1.326(7) .
F2 C31 1.303(8) .
F3 C31 1.320(7) .
F4 C32 1.351(7) .
F5 C32 1.308(8) .
F6 C32 1.322(8) .
F7 C33 1.305(8) .
F8 C33 1.329(8) .
F9 C33 1.286(8) .
F10 C34 1.322(10) .
F11 C34 1.336(9) .
F12 C34 1.307(9) .
O1 Ag1 2.423(4) .
O5 Ag1 2.487(5) .
C1 C2 1.458(8) .
C1 C17 1.388(8) .
C1 C24 1.453(8) 3_565
C2 C3 1.389(8) .
C2 C26 1.452(7) 3_565
C3 C4 1.449(8) .
C3 C15 1.454(8) .
C4 C5 1.362(8) .
C4 C13 1.459(8) .
C5 C6 1.463(8) .
C5 C27 1.453(7) 3_565
C6 C7 1.467(8) .
C6 C11 1.361(8) .
C7 C8 1.384(8) .
C7 C28 1.452(7) 3_565
C8 C9 1.470(7) .
C8 C18 1.444(9) 3_565
C9 C10 1.390(8) .
C9 C17 1.457(8) 3_565
C10 C11 1.444(8) .
C10 C23 1.459(7) .
C11 C12 1.465(8) .
C12 C13 1.379(8) .
C12 C22 1.434(8) .
C13 C14 1.468(8) .
C14 C15 1.446(8) .
C14 C20 1.377(8) .
C15 C16 1.401(8) .
C16 C17 1.444(8) .
C16 C18 1.451(8) .
C18 C19 1.393(8) .
C19 C20 1.476(8) .
C19 C29 1.451(8) .
C20 C21 1.444(7) .
C21 C22 1.385(8) .
C21 C30 1.467(8) .
C22 C23 1.452(8) .
C23 C24 1.384(8) .
C24 C25 1.452(7) .
C25 C26 1.451(8) .
C25 C30 1.397(7) .
C26 C27 1.399(7) .
C27 C28 1.450(8) .
C28 C29 1.380(8) .
C29 C30 1.467(7) .
P1A N1 1.562(3) .
P1A C1A 1.748(8) .
P1A C7A 1.725(6) .
P1A C13A 1.724(6) .
O1A C2A 1.367(10) .
O1A C14A 1.407(11) .
O2A C6A 1.402(9) .
O2A C8A 1.392(8) .
O3A C12A 1.395(7) .
O3A C18A 1.372(8) .
C1A C2A 1.417(10) .
C1A C6A 1.375(10) .
C2A C3A 1.407(12) .
C3A C4A 1.379(15) .
C4A C5A 1.374(15) .
C5A C6A 1.386(11) .
C7A C8A 1.383(8) .
C7A C12A 1.398(9) .
C8A C9A 1.391(9) .
C9A C10A 1.360(10) .
C10A C11A 1.402(9) .
C11A C12A 1.382(9) .
C13A C14A 1.393(10) .
C13A C18A 1.407(10) .
C14A C15A 1.389(11) .
C15A C16A 1.372(13) .
C16A C17A 1.360(12) .
C17A C18A 1.384(10) .

loop_
_geom_hbond_atom_site_label_D
_geom_hbond_atom_site_label_H
_geom_hbond_atom_site_label_A
_geom_hbond_distance_DH
_geom_hbond_distance_HA
_geom_hbond_distance_DA
_geom_hbond_angle_DHA
_geom_hbond_site_symmetry_A
_geom_hbond_publ_flag
O4 H4A O2 0.99 1.96 2.737(8) 133.7 . yes
O4 H4B S4 0.99 2.94 3.547(5) 120.3 1_655 yes
O4 H4B O12 0.99 2.00 2.872(6) 145.3 1_655 yes

loop_
_geom_torsion_atom_site_label_1
_geom_torsion_atom_site_label_2
_geom_torsion_atom_site_label_3
_geom_torsion_atom_site_label_4
_geom_torsion
_geom_torsion_site_symmetry_1
_geom_torsion_site_symmetry_2
_geom_torsion_site_symmetry_3
_geom_torsion_site_symmetry_4
Ag2 C9 C10 C11 -108.9(4) 3_665 . . .
Ag2 C9 C10 C23 112.0(4) 3_665 . . .
Ag3 C25 C26 C2 139.3(3) . . . 3_565
Ag3 C25 C26 C27 -78.1(5) . . . .
Ag3 C25 C30 C21 -112.1(5) . . . .
Ag3 C25 C30 C29 112.2(4) . . . .
O1 S2 C31 F1 58.3(5) . . . .
O1 S2 C31 F2 -61.3(5) . . . .
O1 S2 C31 F3 177.9(4) . . . .
O2 S2 O1 Ag2 2.7(4) . . . .
O2 S2 O1 Ag1 -144.1(3) . . . .
O2 S2 C31 F1 -61.6(5) . . . .
O2 S2 C31 F2 178.8(5) . . . .
O2 S2 C31 F3 58.0(5) . . . .
O3 S2 O1 Ag2 138.3(3) . . . .
O3 S2 O1 Ag1 -8.4(4) . . . .
O3 S2 C31 F1 177.4(5) . . . .
O3 S2 C31 F2 57.7(5) . . . .
O3 S2 C31 F3 -63.0(5) . . . .
O5 S1 O7 Ag3 -13.0(4) . . . .
O5 S1 C32 F4 -71.5(5) . . . .
O5 S1 C32 F5 168.0(5) . . . .
O5 S1 C32 F6 46.9(5) . . . .
O6 S1 O5 Ag1 41.4(4) . . . .
O6 S1 O7 Ag3 -148.7(3) . . . .
O6 S1 C32 F4 51.0(5) . . . .
O6 S1 C32 F5 -69.5(5) . . . .
O6 S1 C32 F6 169.5(4) . . . .
O7 S1 O5 Ag1 -93.0(3) . . . .
O7 S1 C32 F4 169.8(4) . . . .
O7 S1 C32 F5 49.3(5) . . . .
O7 S1 C32 F6 -71.8(5) . . . .
O8 S3 O9 Ag3 66.2(4) . . . 3_666
O8 S3 O10 Ag4 -111.0(3) . . . .
O8 S3 C33 F7 54.3(5) . . . .
O8 S3 C33 F8 -63.7(5) . . . .
O8 S3 C33 F9 175.9(5) . . . .
O9 S3 O8 Ag3 -143.6(3) . . . .
O9 S3 O10 Ag4 24.5(5) . . . .
O9 S3 C33 F7 -65.5(5) . . . .
O9 S3 C33 F8 176.5(4) . . . .
O9 S3 C33 F9 56.0(5) . . . .
O10 S3 O8 Ag3 -7.7(4) . . . .
O10 S3 O9 Ag3 -69.3(4) . . . 3_666
O10 S3 C33 F7 174.2(5) . . . .
O10 S3 C33 F8 56.2(5) . . . .
O10 S3 C33 F9 -64.2(5) . . . .
O11 S4 O12 Ag2 13.5(4) . . . 3_666
O11 S4 C34 F10 58.0(6) . . . .
O11 S4 C34 F11 -63.4(7) . . . .
O11 S4 C34 F12 177.4(6) . . . .
O12 S4 O11 Ag4 -69.7(4) . . . .
O12 S4 C34 F10 -62.3(6) . . . .
O12 S4 C34 F11 176.3(6) . . . .
O12 S4 C34 F12 57.1(6) . . . .
O13 S4 O11 Ag4 65.0(5) . . . .
O13 S4 O12 Ag2 -122.6(3) . . . 3_666
O13 S4 C34 F10 -180.0(5) . . . .
O13 S4 C34 F11 58.6(7) . . . .
O13 S4 C34 F12 -60.5(6) . . . .
C1 C2 C3 C4 -137.3(5) . . . .
C1 C2 C3 C15 -0.7(7) . . . .
C1 C24 C25 Ag3 -139.3(4) 3_565 . . .
C1 C24 C25 C26 0.8(6) 3_565 . . .
C1 C24 C25 C30 142.6(5) 3_565 . . .
C2 C1 C17 C9 138.9(5) . . . 3_565
C2 C1 C17 C16 0.2(7) . . . .
C2 C3 C4 C5 -1.2(8) . . . .
C2 C3 C4 C13 142.4(5) . . . .
C2 C3 C15 C14 -142.4(5) . . . .
C2 C3 C15 C16 1.1(8) . . . .
C2 C26 C27 C5 0.3(7) 3_565 . . 3_565
C2 C26 C27 C28 138.5(5) 3_565 . . .
C3 C4 C5 C6 138.8(5) . . . .
C3 C4 C5 C27 0.7(8) . . . 3_565
C3 C4 C13 C12 -142.8(5) . . . .
C3 C4 C13 C14 -0.8(6) . . . .
C3 C15 C16 C17 -0.9(7) . . . .
C3 C15 C16 C18 -138.3(5) . . . .
C4 C3 C15 C14 -1.2(6) . . . .
C4 C3 C15 C16 142.3(5) . . . .
C4 C5 C6 C7 -142.9(5) . . . .
C4 C5 C6 C11 0.0(8) . . . .
C4 C13 C14 C15 0.1(6) . . . .
C4 C13 C14 C20 -142.7(5) . . . .
C5 C4 C13 C12 1.1(8) . . . .
C5 C4 C13 C14 143.1(5) . . . .
C5 C6 C7 C8 142.8(5) . . . .
C5 C6 C7 C28 0.6(6) . . . 3_565
C5 C6 C11 C10 -137.9(5) . . . .
C5 C6 C11 C12 -0.1(8) . . . .
C5 C27 C28 C7 -0.6(6) 3_565 . . 3_565
C5 C27 C28 C29 141.8(5) 3_565 . . .
C6 C7 C8 C9 0.5(7) . . . .
C6 C7 C8 C18 -137.9(5) . . . 3_565
C6 C11 C12 C13 0.8(8) . . . .
C6 C11 C12 C22 -143.4(5) . . . .
C7 C6 C11 C10 0.4(7) . . . .
C7 C6 C11 C12 138.2(5) . . . .
C7 C8 C9 Ag2 98.9(5) . . . 3_665
C7 C8 C9 C10 -0.7(7) . . . .
C7 C8 C9 C17 -142.6(5) . . . 3_565
C7 C28 C29 C19 -1.1(7) 3_565 . . .
C7 C28 C29 C30 139.9(5) 3_565 . . .
C8 C9 C10 C11 0.7(7) . . . .
C8 C9 C10 C23 -138.4(5) . . . .
C8 C18 C19 C20 -137.9(5) 3_565 . . .
C8 C18 C19 C29 -3.1(7) 3_565 . . .
C9 C10 C11 C6 -0.6(8) . . . .
C9 C10 C11 C12 -142.9(5) . . . .
C9 C10 C23 C22 143.2(5) . . . .
C9 C10 C23 C24 0.9(7) . . . .
C10 C11 C12 C13 144.0(5) . . . .
C10 C11 C12 C22 -0.2(6) . . . .
C10 C23 C24 C1 -0.1(7) . . . 3_565
C10 C23 C24 C25 138.5(5) . . . .
C11 C6 C7 C8 -0.4(7) . . . .
C11 C6 C7 C28 -142.6(5) . . . 3_565
C11 C10 C23 C22 0.2(6) . . . .
C11 C10 C23 C24 -142.1(5) . . . .
C11 C12 C13 C4 -1.2(8) . . . .
C11 C12 C13 C14 -139.0(5) . . . .
C11 C12 C22 C21 143.4(5) . . . .
C11 C12 C22 C23 0.3(6) . . . .
C12 C13 C14 C15 142.3(5) . . . .
C12 C13 C14 C20 -0.5(7) . . . .
C12 C22 C23 C10 -0.3(6) . . . .
C12 C22 C23 C24 141.8(5) . . . .
C13 C4 C5 C6 -0.4(8) . . . .
C13 C4 C5 C27 -138.5(5) . . . 3_565
C13 C12 C22 C21 -0.3(8) . . . .
C13 C12 C22 C23 -143.4(5) . . . .
C13 C14 C15 C3 0.7(6) . . . .
C13 C14 C15 C16 -143.1(5) . . . .
C13 C14 C20 C19 138.8(5) . . . .
C13 C14 C20 C21 0.1(7) . . . .
C14 C15 C16 C17 138.9(5) . . . .
C14 C15 C16 C18 1.4(7) . . . .
C14 C20 C21 C22 0.1(7) . . . .
C14 C20 C21 C30 143.4(5) . . . .
C15 C3 C4 C5 -142.4(5) . . . .
C15 C3 C4 C13 1.2(6) . . . .
C15 C14 C20 C19 1.4(7) . . . .
C15 C14 C20 C21 -137.2(5) . . . .
C15 C16 C17 C1 0.2(7) . . . .
C15 C16 C17 C9 -142.5(5) . . . 3_565
C15 C16 C18 C8 142.1(5) . . . 3_565
C15 C16 C18 C19 -2.2(8) . . . .
C16 C18 C19 C20 2.5(7) . . . .
C16 C18 C19 C29 137.3(5) . . . .
C17 C1 C2 C3 0.0(7) . . . .
C17 C1 C2 C26 -142.9(5) . . . 3_565
C17 C9 C10 C11 137.5(5) 3_565 . . .
C17 C9 C10 C23 -1.6(8) 3_565 . . .
C17 C16 C18 C8 0.3(6) . . . 3_565
C17 C16 C18 C19 -144.0(5) . . . .
C18 C8 C9 Ag2 -118.1(4) 3_565 . . 3_665
C18 C8 C9 C10 142.3(5) 3_565 . . .
C18 C8 C9 C17 0.4(5) 3_565 . . 3_565
C18 C16 C17 C1 142.1(5) . . . .
C18 C16 C17 C9 -0.6(5) . . . 3_565
C18 C19 C20 C14 -2.1(7) . . . .
C18 C19 C20 C21 140.9(5) . . . .
C18 C19 C29 C28 3.0(7) . . . .
C18 C19 C29 C30 -142.1(5) . . . .
C19 C20 C21 C22 -142.7(5) . . . .
C19 C20 C21 C30 0.6(5) . . . .
C19 C29 C30 Ag3 -124.9(4) . . . .
C19 C29 C30 C21 3.0(5) . . . .
C19 C29 C30 C25 143.6(5) . . . .
C20 C14 C15 C3 142.6(5) . . . .
C20 C14 C15 C16 -1.1(8) . . . .
C20 C19 C29 C28 142.4(5) . . . .
C20 C19 C29 C30 -2.6(5) . . . .
C20 C21 C22 C12 0.0(8) . . . .
C20 C21 C22 C23 139.1(5) . . . .
C20 C21 C30 Ag3 125.8(4) . . . .
C20 C21 C30 C25 -142.5(5) . . . .
C20 C21 C30 C29 -2.2(5) . . . .
C21 C22 C23 C10 -143.4(5) . . . .
C21 C22 C23 C24 -1.3(8) . . . .
C22 C12 C13 C4 138.4(5) . . . .
C22 C12 C13 C14 0.6(8) . . . .
C22 C21 C30 Ag3 -90.7(5) . . . .
C22 C21 C30 C25 1.0(7) . . . .
C22 C21 C30 C29 141.3(5) . . . .
C22 C23 C24 C1 -137.2(5) . . . 3_565
C22 C23 C24 C25 1.5(7) . . . .
C23 C10 C11 C6 142.3(5) . . . .
C23 C10 C11 C12 0.0(6) . . . .
C23 C24 C25 Ag3 77.6(5) . . . .
C23 C24 C25 C26 -142.2(5) . . . .
C23 C24 C25 C30 -0.4(7) . . . .
C24 C1 C2 C3 142.7(5) 3_565 . . .
C24 C1 C2 C26 -0.2(6) 3_565 . . 3_565
C24 C1 C17 C9 0.9(7) 3_565 . . 3_565
C24 C1 C17 C16 -137.8(5) 3_565 . . .
C24 C25 C26 C2 -0.7(6) . . . 3_565
C24 C25 C26 C27 142.0(5) . . . .
C24 C25 C30 Ag3 111.3(4) . . . .
C24 C25 C30 C21 -0.9(7) . . . .
C24 C25 C30 C29 -136.5(5) . . . .
C25 C26 C27 C5 -138.5(5) . . . 3_565
C25 C26 C27 C28 -0.3(7) . . . .
C26 C2 C3 C4 0.9(8) 3_565 . . .
C26 C2 C3 C15 137.5(5) 3_565 . . .
C26 C25 C30 Ag3 -111.6(4) . . . .
C26 C25 C30 C21 136.2(5) . . . .
C26 C25 C30 C29 0.6(7) . . . .
C26 C27 C28 C7 -143.0(5) . . . 3_565
C26 C27 C28 C29 -0.7(7) . . . .
C27 C5 C6 C7 -0.3(6) 3_565 . . .
C27 C5 C6 C11 142.6(5) 3_565 . . .
C27 C28 C29 C19 -139.3(5) . . . .
C27 C28 C29 C30 1.7(7) . . . .
C28 C7 C8 C9 138.1(5) 3_565 . . .
C28 C7 C8 C18 -0.4(7) 3_565 . . 3_565
C28 C29 C30 Ag3 89.9(5) . . . .
C28 C29 C30 C21 -142.2(5) . . . .
C28 C29 C30 C25 -1.6(7) . . . .
C29 C19 C20 C14 -141.8(5) . . . .
C29 C19 C20 C21 1.3(5) . . . .
C30 C21 C22 C12 -139.2(5) . . . .
C30 C21 C22 C23 0.0(7) . . . .
C30 C25 C26 C2 -142.3(5) . . . 3_565
C30 C25 C26 C27 0.3(7) . . . .
C31 S2 O1 Ag2 -109.3(3) . . . .
C31 S2 O1 Ag1 104.0(3) . . . .
C32 S1 O5 Ag1 155.8(3) . . . .
C32 S1 O7 Ag3 99.1(3) . . . .
C33 S3 O8 Ag3 104.3(4) . . . .
C33 S3 O9 Ag3 179.0(3) . . . 3_666
C33 S3 O10 Ag4 136.3(3) . . . .
C34 S4 O11 Ag4 179.4(4) . . . .
C34 S4 O12 Ag2 125.9(4) . . . 3_666
P1A C1A C2A O1A 2.1(9) . . . .
P1A C1A C2A C3A -179.2(5) . . . .
P1A C1A C6A O2A -2.5(9) . . . .
P1A C1A C6A C5A -179.7(6) . . . .
P1A C7A C8A O2A 4.6(8) . . . .
P1A C7A C8A C9A -176.8(5) . . . .
P1A C7A C12A O3A -5.1(7) . . . .
P1A C7A C12A C11A 178.4(4) . . . .
P1A C13A C14A O1A -3.8(8) . . . .
P1A C13A C14A C15A 178.8(5) . . . .
P1A C13A C18A O3A 4.1(7) . . . .
P1A C13A C18A C17A -178.7(5) . . . .
O1A C2A C3A C4A 174.3(8) . . . .
O1A C14A C15A C16A -173.7(6) . . . .
O2A C8A C9A C10A 174.1(6) . . . .
N1 P1A C1A C2A 99.7(7) . . . .
N1 P1A C1A C6A -90.9(7) . . . .
N1 P1A C7A C8A 94.7(7) . . . .
N1 P1A C7A C12A -93.2(6) . . . .
N1 P1A C13A C14A -99.8(6) . . . .
N1 P1A C13A C18A 89.5(6) . . . .
C1A P1A N1 P1A -32.6(15) . . . 4_565
C1A P1A C7A C8A -34.7(5) . . . .
C1A P1A C7A C12A 137.4(5) . . . .
C1A P1A C13A C14A 34.5(5) . . . .
C1A P1A C13A C18A -136.2(5) . . . .
C1A C2A C3A C4A -4.3(11) . . . .
C2A O1A C14A C13A -38.1(9) . . . .
C2A O1A C14A C15A 139.3(7) . . . .
C2A C1A C6A O2A 166.4(6) . . . .
C2A C1A C6A C5A -10.8(11) . . . .
C2A C3A C4A C5A -4.0(14) . . . .
C3A C4A C5A C6A 5.2(14) . . . .
C4A C5A C6A O2A -175.2(7) . . . .
C4A C5A C6A C1A 2.1(12) . . . .
C6A O2A C8A C7A 36.0(9) . . . .
C6A O2A C8A C9A -142.5(6) . . . .
C6A C1A C2A O1A -167.0(6) . . . .
C6A C1A C2A C3A 11.7(10) . . . .
C7A P1A N1 P1A -150.1(11) . . . 4_565
C7A P1A C1A C2A -136.0(5) . . . .
C7A P1A C1A C6A 33.5(6) . . . .
C7A P1A C13A C14A 136.1(5) . . . .
C7A P1A C13A C18A -34.6(5) . . . .
C7A C8A C9A C10A -4.5(9) . . . .
C8A O2A C6A C1A -37.2(9) . . . .
C8A O2A C6A C5A 140.1(7) . . . .
C8A C7A C12A O3A 167.0(5) . . . .
C8A C7A C12A C11A -9.5(9) . . . .
C8A C9A C10A C11A -4.0(10) . . . .
C9A C10A C11A C12A 5.6(10) . . . .
C10A C11A C12A O3A -175.5(5) . . . .
C10A C11A C12A C7A 1.1(9) . . . .
C12A O3A C18A C13A 35.4(8) . . . .
C12A O3A C18A C17A -141.7(6) . . . .
C12A C7A C8A O2A -167.3(5) . . . .
C12A C7A C8A C9A 11.2(9) . . . .
C13A P1A N1 P1A 92.4(13) . . . 4_565
C13A P1A C1A C2A -33.6(6) . . . .
C13A P1A C1A C6A 135.8(5) . . . .
C13A P1A C7A C8A -137.3(5) . . . .
C13A P1A C7A C12A 34.8(5) . . . .
C13A C14A C15A C16A 3.7(10) . . . .
C14A O1A C2A C1A 38.7(9) . . . .
C14A O1A C2A C3A -139.9(7) . . . .
C14A C13A C18A O3A -166.5(5) . . . .
C14A C13A C18A C17A 10.7(9) . . . .
C14A C15A C16A C17A 3.1(11) . . . .
C15A C16A C17A C18A -3.0(11) . . . .
C16A C17A C18A O3A 173.2(6) . . . .
C16A C17A C18A C13A -3.9(9) . . . .
C18A O3A C12A C7A -35.1(8) . . . .
C18A O3A C12A C11A 141.4(6) . . . .
C18A C13A C14A O1A 166.8(5) . . . .
C18A C13A C14A C15A -10.6(9) . . . .

_cod_database_fobs_code 4517399
